data_7719457
loop_
_publ_author_name
'Quillian, Brandon'
'Marks, Allison'
'Musso, Kennedy'
'Durrell, George'
'Bazemore, Joseph'
'Padgett, Clifford W.'
'Fields, Alexis'
'Zurwell, Dane'

_publ_section_title
;
 On the chemistry of <i>p</i>-cymene ruthenium iodide complexes: entry
 into octahedral phenylated ruthenium(II) complexes supported by chelating
 bidentate N,N'-donor ligands.
;
_journal_issue 40
_journal_name_full 'Dalton transactions (Cambridge, England : 2003)'
_journal_page_first 15025
_journal_page_last 15042
_journal_paper_doi 10.1039/d5dt01437a
_journal_volume 54
_journal_year 2025
_chemical_formula_moiety 'C42 H58 N4 O3 P Ru, C32 H12 B F24'
_chemical_formula_sum 'C74 H70 B F24 N4 O3 P Ru'
_chemical_formula_weight 1662.19
_space_group_crystal_system triclinic
_space_group_IT_number 2
_space_group_name_Hall '-P 1'
_space_group_name_H-M_alt 'P -1'
_atom_sites_solution_hydrogens geom
_audit_creation_date 2025-06-05
_audit_creation_method
;
Olex2 1.5
(compiled 2025.05.31 svn.r86d253d1 for OlexSys, GUI svn.r7254)
;
_audit_update_record
;
2025-06-10 deposited with the CCDC.	2025-09-05 downloaded from the CCDC.
;
_cell_angle_alpha 91.479(3)
_cell_angle_beta 91.721(3)
_cell_angle_gamma 99.826(3)
_cell_formula_units_Z 2
_cell_length_a 9.5761(4)
_cell_length_b 19.1778(7)
_cell_length_c 21.8410(8)
_cell_measurement_reflns_used 9723
_cell_measurement_temperature 173
_cell_measurement_theta_max 21.0940
_cell_measurement_theta_min 2.1270
_cell_volume 3948.5(3)
_computing_molecular_graphics 'Olex2 1.5 (Dolomanov et al., 2009)'
_computing_publication_material 'Olex2 1.5 (Dolomanov et al., 2009)'
_computing_structure_refinement 'SHELXL 2018/3 (Sheldrick, 2015)'
_computing_structure_solution 'SHELXT  (Sheldrick, 2015)'
_diffrn_ambient_temperature 173.00
_diffrn_measured_fraction_theta_full 0.999
_diffrn_measured_fraction_theta_max 0.999
_diffrn_measurement_device_type 'XtaLAB mini'
_diffrn_measurement_method \w
_diffrn_radiation_type MoK\a
_diffrn_radiation_wavelength 0.71073
_diffrn_reflns_av_R_equivalents 0.0905
_diffrn_reflns_av_unetI/netI 0.0679
_diffrn_reflns_Laue_measured_fraction_full 0.999
_diffrn_reflns_Laue_measured_fraction_max 0.999
_diffrn_reflns_limit_h_max 11
_diffrn_reflns_limit_h_min -11
_diffrn_reflns_limit_k_max 22
_diffrn_reflns_limit_k_min -22
_diffrn_reflns_limit_l_max 25
_diffrn_reflns_limit_l_min -25
_diffrn_reflns_number 70423
_diffrn_reflns_point_group_measured_fraction_full 0.999
_diffrn_reflns_point_group_measured_fraction_max 0.999
_diffrn_reflns_theta_full 25.027
_diffrn_reflns_theta_max 25.027
_diffrn_reflns_theta_min 2.126
_exptl_absorpt_coefficient_mu 0.322
_exptl_absorpt_correction_T_max 1.000
_exptl_absorpt_correction_T_min 0.692
_exptl_absorpt_correction_type multi-scan
_exptl_absorpt_process_details 'REQAB (Rigaku, 1998)'
_exptl_crystal_colour 'clear dark Green'
_exptl_crystal_colour_lustre clear
_exptl_crystal_colour_modifier dark
_exptl_crystal_colour_primary green
_exptl_crystal_density_diffrn 1.398
_exptl_crystal_description block
_exptl_crystal_F_000 1692
_exptl_crystal_size_max 0.471
_exptl_crystal_size_mid 0.222
_exptl_crystal_size_min 0.171
_refine_diff_density_max 1.353
_refine_diff_density_min -0.631
_refine_diff_density_rms 0.110
_refine_ls_extinction_method none
_refine_ls_goodness_of_fit_ref 1.030
_refine_ls_hydrogen_treatment constr
_refine_ls_matrix_type full
_refine_ls_number_parameters 1086
_refine_ls_number_reflns 13958
_refine_ls_number_restraints 128
_refine_ls_restrained_S_all 1.034
_refine_ls_R_factor_all 0.1323
_refine_ls_R_factor_gt 0.0935
_refine_ls_shift/su_max 0.001
_refine_ls_shift/su_mean 0.000
_refine_ls_structure_factor_coef Fsqd
_refine_ls_weighting_details 'w=1/[\s^2^(Fo^2^)+(0.1782P)^2^+6.1704P] where P=(Fo^2^+2Fc^2^)/3'
_refine_ls_weighting_scheme calc
_refine_ls_wR_factor_gt 0.2522
_refine_ls_wR_factor_ref 0.2957
_reflns_Friedel_coverage 0.000
_reflns_number_gt 9397
_reflns_number_total 13958
_reflns_threshold_expression 'I > 2\s(I)'
_cod_data_source_file d5dt01437a2.cif
_cod_data_source_block exp_131
_cod_depositor_comments
;
The following automatic conversions were performed:

data item '_exptl_crystal_colour_primary' value 'Green' was changed
to 'green' in accordance with the
/home/data/users/saulius/crontab/automatic-downloads/rss-feeds/RSC/lib/dictionaries/cif_core.dic
dictionary named 'cif_core.dic' version 2.4.2 last updated on
2011-04-26.

Automatic conversion script
Id: cif_fix_values 8170 2020-07-09 18:12:32Z antanas 

 Adding full bibliography for 7719452--7719457.cif.
;
_cod_database_code 7719457
_shelx_shelxl_version_number 2018/3
_shelx_space_group_comment
;
The symmetry employed for this shelxl refinement is uniquely defined
by the following loop, which should always be used as a source of
symmetry information in preference to the above space-group names.
They are only intended as comments.
;
_shelx_estimated_absorpt_t_max 0.947
_shelx_estimated_absorpt_t_min 0.863
_olex2_refinement_description
;
1. Fixed Uiso
 At 1.2 times of:
  All C(H) groups, All C(H,H) groups
 At 1.5 times of:
  All C(H,H,H) groups
2. Restrained distances
 F2-F3 \\sim F2A-F1A
 with sigma of 0.02
 F2-F1 \\sim F2A-F3A
 with sigma of 0.02
 C49-F2 \\sim C49-F2A
 with sigma of 0.04
 C49-F3 \\sim C49-F1A
 with sigma of 0.04
 C49-F1 \\sim C49-F3A
 with sigma of 0.04
 F3-F1 \\sim F1A-F3A
 with sigma of 0.04
 F20A-F19A \\sim F21-F20
 with sigma of 0.02
 F21A-F19A \\sim F19-F20
 with sigma of 0.02
 C73-F20A \\sim C73-F21
 with sigma of 0.04
 C73-F21A \\sim C73-F19
 with sigma of 0.04
 C73-F19A \\sim C73-F20
 with sigma of 0.04
 F20A-F21A \\sim F21-F19
 with sigma of 0.04
 C58-F10 \\sim C58-F11A
 with sigma of 0.02
 F11-F12 \\sim F12A-F10A
 with sigma of 0.02
 C58-F11 \\sim C58-F12A
 with sigma of 0.04
 C58-F12 \\sim C58-F10A
 with sigma of 0.04
 F7-C57 \\sim F8A-C57
 with sigma of 0.02
 F9-C57 \\sim F9A-C57
 with sigma of 0.02
 F8-C57 \\sim F7A-C57
 with sigma of 0.02
 F14A-C65 \\sim F15-C65
 with sigma of 0.02
 F15A-C65 \\sim F14-C65
 with sigma of 0.02
 C65-F13 \\sim C65-F13A
 with sigma of 0.02
 C74-F24 \\sim C74-F23A
 with sigma of 0.02
 C74-F22 \\sim C74-F22A
 with sigma of 0.02
 C74-F23 \\sim C74-F24A
 with sigma of 0.02
3. Rigid bond restraints
 C49, F1, F2, F3, F1A, F2A, F3A
 with sigma for 1-2 distances of 0.01 and sigma for 1-3 distances of 0.01
 C73, F19A, F20A, F21A, F19, F20, F21
 with sigma for 1-2 distances of 0.01 and sigma for 1-3 distances of 0.01
 C57, F7, F8, F9
 with sigma for 1-2 distances of 0.01 and sigma for 1-3 distances of 0.01
 C74, F22, F23, F24
 with sigma for 1-2 distances of 0.01 and sigma for 1-3 distances of 0.01
 C58, F10, F11, F12
 with sigma for 1-2 distances of 0.01 and sigma for 1-3 distances of 0.01
 F4, F5, F6, C50
 with sigma for 1-2 distances of 0.01 and sigma for 1-3 distances of 0.01
 C58, F10, F11, F12, F10A, F11A, F12A
 with sigma for 1-2 distances of 0.01 and sigma for 1-3 distances of 0.01
 C57, F7, F8, F9, F7A, F8A, F9A
 with sigma for 1-2 distances of 0.01 and sigma for 1-3 distances of 0.01
 C3, C4, C5, C6, C7, C8
 with sigma for 1-2 distances of 0.01 and sigma for 1-3 distances of 0.01
 C65, F14A, F15A
 with sigma for 1-2 distances of 0.01 and sigma for 1-3 distances of 0.01
 C65, F14A, F15A, F13, F14, F15, F13A
 with sigma for 1-2 distances of 0.01 and sigma for 1-3 distances of 0.01
 C74, F22, F23, F24, F22A, F23A, F24A
 with sigma for 1-2 distances of 0.01 and sigma for 1-3 distances of 0.01
 C67, C68, C69, C70, C71, C72, C74
 with sigma for 1-2 distances of 0.01 and sigma for 1-3 distances of 0.01
4. Uiso/Uaniso restraints and constraints
Uanis(F9A) = Uanis(F7A) = Uanis(F8) = Uanis(F7) = Uanis(F8A) = Uanis(F9) =
Uanis(C57)
Uanis(F23A) = Uanis(F24) = Uanis(F24A) = Uanis(F23) = Uanis(F22A) = Uanis(F22)
5. Others
 Sof(F1A)=Sof(F2A)=Sof(F3A)=1-FVAR(1)
 Sof(F1)=Sof(F2)=Sof(F3)=FVAR(1)
 Sof(F19)=Sof(F20)=Sof(F21)=1-FVAR(2)
 Sof(F19A)=Sof(F20A)=Sof(F21A)=FVAR(2)
 Sof(F10A)=Sof(F11A)=Sof(F12A)=1-FVAR(3)
 Sof(F10)=Sof(F11)=Sof(F12)=FVAR(3)
 Sof(F7A)=Sof(F8A)=Sof(F9A)=1-FVAR(4)
 Sof(F7)=Sof(F8)=Sof(F9)=FVAR(4)
 Sof(F14)=Sof(F15)=Sof(F13A)=1-FVAR(5)
 Sof(F14A)=Sof(F15A)=Sof(F13)=FVAR(5)
 Sof(F22A)=Sof(F23A)=Sof(F24A)=1-FVAR(6)
 Sof(F22)=Sof(F23)=Sof(F24)=FVAR(6)
6.a Ternary CH refined with riding coordinates:
 C9(H9), C12(H12), C21(H21), C24(H24)
6.b Secondary CH2 refined with riding coordinates:
 C37(H37A,H37B), C38(H38A,H38B), C39(H39A,H39B), C41(H41A,H41B)
6.c Aromatic/amide H refined with riding coordinates:
 C1(H1), C2(H2), C5(H5), C6(H6), C7(H7), C17(H17), C18(H18), C19(H19),
 C28(H28), C29(H29), C30(H30), C31(H31), C32(H32), C44(H44), C46(H46), C48(H48),
  C52(H52), C54(H54), C56(H56), C60(H60), C62(H62), C64(H64), C68(H68),
 C70(H70), C72(H72)
6.d Idealised Me refined as rotating group:
 C10(H10A,H10B,H10C), C11(H11A,H11B,H11C), C13(H13A,H13B,H13C), C14(H14A,H14B,
 H14C), C22(H22A,H22B,H22C), C23(H23A,H23B,H23C), C25(H25A,H25B,H25C), C26(H26A,
 H26B,H26C), C34(H34A,H34B,H34C), C36(H36A,H36B,H36C), C42(H42A,H42B,H42C)
;
_olex2_submission_special_instructions 'No special instructions were received'

loop_
_space_group_symop_operation_xyz
'x, y, z'
'-x, -y, -z'

loop_
_atom_site_label
_atom_site_type_symbol
_atom_site_fract_x
_atom_site_fract_y
_atom_site_fract_z
_atom_site_U_iso_or_equiv
_atom_site_adp_type
_atom_site_occupancy
_atom_site_site_symmetry_order
_atom_site_calc_flag
_atom_site_refinement_flags_posn
_atom_site_refinement_flags_adp
_atom_site_refinement_flags_occupancy
_atom_site_disorder_assembly
_atom_site_disorder_group
Ru1 Ru 0.23224(5) 0.77761(3) 0.71605(2) 0.0458(2) Uani 1 1 d . . . . .
P1 P 0.34588(17) 0.77129(9) 0.80437(7) 0.0463(4) Uani 1 1 d . . . . .
O1 O 0.4853(5) 0.7363(3) 0.8043(2) 0.0680(14) Uani 1 1 d . . . . .
O2 O 0.3993(7) 0.8431(3) 0.8421(3) 0.0849(18) Uani 1 1 d . . . . .
O3 O 0.2554(5) 0.7244(4) 0.8526(3) 0.0867(19) Uani 1 1 d . . . . .
N1 N 0.1034(5) 0.7775(2) 0.6316(2) 0.0380(10) Uani 1 1 d . . . . .
N2 N 0.0143(5) 0.7625(3) 0.7470(2) 0.0485(12) Uani 1 1 d . . . . .
N3 N 0.2421(5) 0.8831(3) 0.7264(2) 0.0503(12) Uani 1 1 d . . . . .
N4 N 0.2466(6) 0.6743(3) 0.7046(2) 0.0526(13) Uani 1 1 d . . . . .
C1 C -0.0297(7) 0.7765(4) 0.6421(3) 0.0564(17) Uani 1 1 d . . . . .
H1 H -0.095057 0.779795 0.609165 0.068 Uiso 1 1 calc R U . . .
C2 C -0.0780(7) 0.7704(4) 0.7039(3) 0.0594(17) Uani 1 1 d . . . . .
H2 H -0.173884 0.772096 0.712878 0.071 Uiso 1 1 calc R U . . .
C3 C -0.0352(7) 0.7455(4) 0.8075(3) 0.0604(17) Uani 1 1 d . U . . .
C4 C -0.0736(8) 0.6749(5) 0.8210(4) 0.081(2) Uani 1 1 d . U . . .
C5 C -0.1018(11) 0.6589(8) 0.8827(6) 0.120(4) Uani 1 1 d . U . . .
H5 H -0.125191 0.610961 0.894077 0.144 Uiso 1 1 calc R U . . .
C6 C -0.0955(11) 0.7126(10) 0.9267(5) 0.129(5) Uani 1 1 d . U . . .
H6 H -0.114433 0.701380 0.968108 0.155 Uiso 1 1 calc R U . . .
C7 C -0.0624(10) 0.7810(9) 0.9111(4) 0.116(4) Uani 1 1 d . U . . .
H7 H -0.060546 0.816775 0.942234 0.140 Uiso 1 1 calc R U . . .
C8 C -0.0313(8) 0.8016(6) 0.8523(4) 0.083(2) Uani 1 1 d . U . . .
C9 C -0.0061(12) 0.8788(6) 0.8354(5) 0.111(4) Uani 1 1 d . . . . .
H9 H 0.032726 0.881582 0.793399 0.134 Uiso 1 1 calc R U . . .
C10 C -0.1376(15) 0.9086(7) 0.8334(6) 0.128(4) Uani 1 1 d . . . . .
H10A H -0.180431 0.904769 0.873634 0.192 Uiso 1 1 calc R U . . .
H10B H -0.203966 0.882360 0.802495 0.192 Uiso 1 1 calc R U . . .
H10C H -0.116121 0.958515 0.822736 0.192 Uiso 1 1 calc R U . . .
C11 C 0.1050(14) 0.9261(9) 0.8797(8) 0.175(8) Uani 1 1 d . . . . .
H11A H 0.103672 0.976118 0.872193 0.262 Uiso 1 1 calc R U . . .
H11B H 0.199783 0.915553 0.872321 0.262 Uiso 1 1 calc R U . . .
H11C H 0.080998 0.916100 0.922248 0.262 Uiso 1 1 calc R U . . .
C12 C -0.0841(12) 0.6174(5) 0.7717(6) 0.107(4) Uani 1 1 d . . . . .
H12 H -0.030605 0.637855 0.735904 0.128 Uiso 1 1 calc R U . . .
C13 C -0.2425(16) 0.5939(8) 0.7503(8) 0.154(6) Uani 1 1 d . . . . .
H13A H -0.249254 0.557051 0.717908 0.232 Uiso 1 1 calc R U . . .
H13B H -0.279576 0.634755 0.734407 0.232 Uiso 1 1 calc R U . . .
H13C H -0.298000 0.575328 0.785040 0.232 Uiso 1 1 calc R U . . .
C14 C -0.0152(19) 0.5533(7) 0.7939(8) 0.187(9) Uani 1 1 d . . . . .
H14A H -0.052432 0.538391 0.833696 0.280 Uiso 1 1 calc R U . . .
H14B H 0.087956 0.567726 0.797947 0.280 Uiso 1 1 calc R U . . .
H14C H -0.038142 0.513761 0.763931 0.280 Uiso 1 1 calc R U . . .
C15 C 0.1379(7) 0.7696(3) 0.5685(3) 0.0502(15) Uani 1 1 d . . . . .
C16 C 0.2083(8) 0.8280(4) 0.5391(3) 0.0601(17) Uani 1 1 d . . . . .
C17 C 0.2511(10) 0.8189(5) 0.4794(4) 0.080(2) Uani 1 1 d . . . . .
H17 H 0.297917 0.858519 0.458447 0.096 Uiso 1 1 calc R U . . .
C18 C 0.2261(11) 0.7531(6) 0.4505(4) 0.093(3) Uani 1 1 d . . . . .
H18 H 0.257582 0.747577 0.410119 0.111 Uiso 1 1 calc R U . . .
C19 C 0.1564(11) 0.6955(5) 0.4795(4) 0.086(3) Uani 1 1 d . . . . .
H19 H 0.139211 0.650568 0.458635 0.104 Uiso 1 1 calc R U . . .
C20 C 0.1090(9) 0.7017(4) 0.5407(3) 0.0664(19) Uani 1 1 d . . . . .
C21 C 0.2297(8) 0.9013(4) 0.5683(3) 0.067(2) Uani 1 1 d . . . . .
H21 H 0.230269 0.895702 0.613663 0.080 Uiso 1 1 calc R U . . .
C22 C 0.3689(10) 0.9470(5) 0.5536(5) 0.094(3) Uani 1 1 d . . . . .
H22A H 0.447503 0.923446 0.566541 0.141 Uiso 1 1 calc R U . . .
H22B H 0.377461 0.992890 0.575491 0.141 Uiso 1 1 calc R U . . .
H22C H 0.371788 0.954246 0.509418 0.141 Uiso 1 1 calc R U . . .
C23 C 0.1089(11) 0.9382(6) 0.5521(6) 0.116(4) Uani 1 1 d . . . . .
H23A H 0.102371 0.942827 0.507604 0.174 Uiso 1 1 calc R U . . .
H23B H 0.124640 0.985310 0.572167 0.174 Uiso 1 1 calc R U . . .
H23C H 0.020480 0.910577 0.566028 0.174 Uiso 1 1 calc R U . . .
C24 C 0.0294(10) 0.6367(4) 0.5707(4) 0.079(2) Uani 1 1 d . . . . .
H24 H 0.028382 0.647797 0.615699 0.095 Uiso 1 1 calc R U . . .
C25 C 0.1003(14) 0.5718(5) 0.5624(5) 0.109(4) Uani 1 1 d . . . . .
H25A H 0.055770 0.534179 0.588509 0.164 Uiso 1 1 calc R U . . .
H25B H 0.201426 0.584435 0.573837 0.164 Uiso 1 1 calc R U . . .
H25C H 0.089438 0.555228 0.519406 0.164 Uiso 1 1 calc R U . . .
C26 C -0.1218(13) 0.6190(6) 0.5473(5) 0.117(4) Uani 1 1 d . . . . .
H26A H -0.124129 0.606052 0.503489 0.176 Uiso 1 1 calc R U . . .
H26B H -0.168456 0.660237 0.553248 0.176 Uiso 1 1 calc R U . . .
H26C H -0.171608 0.579158 0.569686 0.176 Uiso 1 1 calc R U . . .
C27 C 0.4264(7) 0.8014(4) 0.6747(3) 0.0532(16) Uani 1 1 d . . . . .
C28 C 0.4540(8) 0.7632(5) 0.6221(3) 0.068(2) Uani 1 1 d . . . . .
H28 H 0.389656 0.722139 0.608231 0.082 Uiso 1 1 calc R U . . .
C29 C 0.5805(11) 0.7868(6) 0.5892(4) 0.086(3) Uani 1 1 d . . . . .
H29 H 0.599827 0.760972 0.553682 0.103 Uiso 1 1 calc R U . . .
C30 C 0.6718(9) 0.8453(6) 0.6085(6) 0.093(3) Uani 1 1 d . . . . .
H30 H 0.751556 0.862093 0.584860 0.111 Uiso 1 1 calc R U . . .
C31 C 0.6517(9) 0.8793(6) 0.6597(5) 0.089(3) Uani 1 1 d . . . . .
H31 H 0.720286 0.918576 0.673869 0.107 Uiso 1 1 calc R U . . .
C32 C 0.5332(7) 0.8587(4) 0.6929(4) 0.068(2) Uani 1 1 d . . . . .
H32 H 0.522614 0.884349 0.729758 0.082 Uiso 1 1 calc R U . . .
C33 C 0.2588(10) 0.9427(4) 0.7292(3) 0.069(2) Uani 1 1 d . . . . .
C34 C 0.2882(15) 1.0210(5) 0.7321(5) 0.114(4) Uani 1 1 d . . . . .
H34A H 0.315087 1.038663 0.691708 0.170 Uiso 1 1 calc R U . . .
H34B H 0.365938 1.037341 0.762075 0.170 Uiso 1 1 calc R U . . .
H34C H 0.203032 1.038895 0.744586 0.170 Uiso 1 1 calc R U . . .
C35 C 0.2785(9) 0.6190(4) 0.7015(4) 0.0671(19) Uani 1 1 d . . . . .
C36 C 0.3284(14) 0.5518(5) 0.6990(5) 0.114(4) Uani 1 1 d . . . . .
H36A H 0.349800 0.540515 0.656640 0.171 Uiso 1 1 calc R U . . .
H36B H 0.254759 0.514606 0.713468 0.171 Uiso 1 1 calc R U . . .
H36C H 0.414322 0.554941 0.725135 0.171 Uiso 1 1 calc R U . . .
C37 C 0.4700(11) 0.8354(5) 0.9014(4) 0.088(3) Uani 1 1 d . . . . .
H37A H 0.419529 0.856188 0.934301 0.105 Uiso 1 1 calc R U . . .
H37B H 0.568355 0.861828 0.901626 0.105 Uiso 1 1 calc R U . . .
C38 C 0.3220(9) 0.7183(6) 0.9132(4) 0.090(3) Uani 1 1 d . . . . .
H38A H 0.323746 0.667972 0.921383 0.108 Uiso 1 1 calc R U . . .
H38B H 0.267193 0.737606 0.945302 0.108 Uiso 1 1 calc R U . . .
C39 C 0.5525(8) 0.7290(5) 0.8634(3) 0.067(2) Uani 1 1 d . . . . .
H39A H 0.651901 0.754038 0.864012 0.081 Uiso 1 1 calc R U . . .
H39B H 0.553375 0.678342 0.870594 0.081 Uiso 1 1 calc R U . . .
C40 C 0.4730(8) 0.7598(5) 0.9141(3) 0.0666(19) Uani 1 1 d . . . . .
C41 C 0.5494(11) 0.7569(6) 0.9774(4) 0.095(3) Uani 1 1 d . . . . .
H41A H 0.648263 0.781974 0.974770 0.114 Uiso 1 1 calc R U . . .
H41B H 0.502388 0.783414 1.007800 0.114 Uiso 1 1 calc R U . . .
C42 C 0.5530(12) 0.6856(7) 1.0007(4) 0.109(4) Uani 1 1 d . . . . .
H42A H 0.592883 0.657373 0.969860 0.163 Uiso 1 1 calc R U . . .
H42B H 0.456539 0.662515 1.009236 0.163 Uiso 1 1 calc R U . . .
H42C H 0.612157 0.689751 1.038464 0.163 Uiso 1 1 calc R U . . .
F4 F 1.1402(15) 0.3396(7) 0.6428(7) 0.252(6) Uani 1 1 d . U . . .
F5 F 1.0330(9) 0.4064(5) 0.6663(5) 0.172(4) Uani 1 1 d . U . . .
F6 F 1.1735(15) 0.3707(9) 0.7254(6) 0.301(9) Uani 1 1 d . U . . .
F16 F 0.3579(10) 0.1362(4) 0.5473(3) 0.139(3) Uani 1 1 d . . . . .
F17 F 0.1864(7) 0.1924(3) 0.5364(3) 0.125(2) Uani 1 1 d . . . . .
F18 F 0.2060(9) 0.1305(4) 0.6150(3) 0.143(3) Uani 1 1 d . . . . .
C43 C 0.7264(10) 0.2555(5) 0.7456(4) 0.083(2) Uani 1 1 d . . . . .
C44 C 0.7206(14) 0.1798(6) 0.7276(4) 0.112(4) Uani 1 1 d . . . . .
H44 H 0.641506 0.143224 0.732285 0.135 Uiso 1 1 calc R U . . .
C45 C 0.8576(14) 0.1700(6) 0.7011(6) 0.107(3) Uani 1 1 d . . . . .
C46 C 0.9716(12) 0.2248(6) 0.6879(6) 0.107(3) Uani 1 1 d . . . . .
H46 H 1.054029 0.214341 0.669094 0.129 Uiso 1 1 calc R U . . .
C47 C 0.9589(12) 0.2935(6) 0.7033(5) 0.098(3) Uani 1 1 d . . . . .
C48 C 0.8358(7) 0.3125(5) 0.7339(4) 0.071(2) Uani 1 1 d . . . . .
H48 H 0.829902 0.360028 0.745138 0.085 Uiso 1 1 calc R U . . .
C49 C 0.8661(14) 0.0965(7) 0.6844(7) 0.129(4) Uani 1 1 d D U . . .
C50 C 1.0699(9) 0.3520(9) 0.6929(7) 0.145(5) Uani 1 1 d . U . . .
C51 C 0.4866(12) 0.2138(5) 0.8108(4) 0.091(3) Uani 1 1 d . . . . .
C52 C 0.5553(10) 0.1637(4) 0.8421(3) 0.074(2) Uani 1 1 d . . . . .
H52 H 0.652559 0.161925 0.836424 0.089 Uiso 1 1 calc R U . . .
C53 C 0.475(2) 0.1178(6) 0.8811(5) 0.128(5) Uani 1 1 d . . . . .
C54 C 0.3265(18) 0.1176(7) 0.8897(5) 0.117(4) Uani 1 1 d . . . . .
H54 H 0.272881 0.084932 0.915646 0.141 Uiso 1 1 calc R U . . .
C55 C 0.2649(13) 0.1676(6) 0.8581(5) 0.104(3) Uani 1 1 d . . . . .
C56 C 0.3365(10) 0.2192(6) 0.8193(4) 0.098(3) Uani 1 1 d . . . . .
H56 H 0.291716 0.254008 0.800361 0.117 Uiso 1 1 calc R U . . .
C57 C 0.527(3) 0.0678(11) 0.9183(11) 0.210(5) Uani 1 1 d D U . . .
C58 C 0.0994(17) 0.1679(8) 0.8637(6) 0.132(5) Uani 1 1 d D U . . .
C59 C 0.4993(7) 0.2876(4) 0.7040(3) 0.0584(17) Uani 1 1 d . . . . .
C60 C 0.5298(8) 0.3502(4) 0.6724(3) 0.0578(17) Uani 1 1 d . . . . .
H60 H 0.588511 0.389761 0.692316 0.069 Uiso 1 1 calc R U . . .
C61 C 0.4793(9) 0.3578(4) 0.6137(4) 0.068(2) Uani 1 1 d . . . . .
C62 C 0.3935(9) 0.3015(4) 0.5823(4) 0.073(2) Uani 1 1 d . . . . .
H62 H 0.357637 0.306464 0.541889 0.088 Uiso 1 1 calc R U . . .
C63 C 0.3624(9) 0.2384(4) 0.6116(4) 0.072(2) Uani 1 1 d . . . . .
C64 C 0.4136(8) 0.2319(4) 0.6713(3) 0.0627(18) Uani 1 1 d . . . . .
H64 H 0.389174 0.187804 0.690500 0.075 Uiso 1 1 calc R U . . .
C65 C 0.5209(11) 0.4263(5) 0.5820(4) 0.087(2) Uani 1 1 d D U . . .
C66 C 0.2793(13) 0.1744(6) 0.5775(5) 0.097(3) Uani 1 1 d . . . . .
C67 C 0.6053(10) 0.3451(5) 0.8180(4) 0.079(2) Uani 1 1 d . U . . .
C68 C 0.7299(10) 0.3528(5) 0.8568(4) 0.090(2) Uani 1 1 d . U . . .
H68 H 0.800809 0.324133 0.852198 0.108 Uiso 1 1 calc R U . . .
C69 C 0.7389(14) 0.4088(8) 0.9044(5) 0.120(4) Uani 1 1 d . U . . .
C70 C 0.6460(17) 0.4532(7) 0.9117(5) 0.125(4) Uani 1 1 d . U . . .
H70 H 0.659746 0.489133 0.943093 0.150 Uiso 1 1 calc R U . . .
C71 C 0.5263(15) 0.4440(6) 0.8704(5) 0.111(3) Uani 1 1 d . U . . .
C72 C 0.4988(12) 0.3873(5) 0.8252(4) 0.084(2) Uani 1 1 d . U . . .
H72 H 0.412952 0.378454 0.801171 0.101 Uiso 1 1 calc R U . . .
C73 C 0.8759(16) 0.4159(9) 0.9443(5) 0.155(6) Uani 1 1 d D U . . .
C74 C 0.417(3) 0.4854(8) 0.8826(8) 0.180(5) Uani 1 1 d D U . . .
B1 B 0.5738(8) 0.2752(4) 0.7694(3) 0.0512(17) Uani 1 1 d . . . . .
F1 F 0.893(3) 0.0421(16) 0.7148(9) 0.280(16) Uani 0.586(10) 1 d D U P A 1
F2 F 0.7967(19) 0.0522(5) 0.7237(7) 0.145(5) Uani 0.586(10) 1 d D U P A 1
F3 F 0.7250(17) 0.0561(8) 0.6526(8) 0.144(5) Uani 0.586(10) 1 d D U P A 1
F7 F 0.657(3) 0.0993(10) 0.9453(10) 0.210(5) Uani 0.675(10) 1 d D U P B 1
F8 F 0.455(2) 0.0214(8) 0.9466(7) 0.210(5) Uani 0.675(10) 1 d D U P B 1
F9 F 0.535(2) 0.0095(8) 0.8774(7) 0.210(5) Uani 0.675(10) 1 d D U P B 1
F10 F 0.097(4) 0.2000(19) 0.9259(13) 0.157(11) Uani 0.432(19) 1 d D U P C 1
F11 F 0.0883(17) 0.2257(12) 0.8662(13) 0.140(7) Uani 0.432(19) 1 d D U P C 1
F12 F 0.047(3) 0.1567(19) 0.8197(11) 0.194(15) Uani 0.432(19) 1 d D U P C 1
F14A F 0.572(3) 0.4238(8) 0.5295(8) 0.172(11) Uani 0.679(16) 1 d D U P D 1
F15A F 0.581(2) 0.4799(5) 0.6165(6) 0.131(6) Uani 0.679(16) 1 d D U P D 1
F19A F 1.029(3) 0.428(2) 0.9298(12) 0.28(2) Uani 0.45(2) 1 d D U P E 1
F20A F 0.861(3) 0.3725(17) 0.9742(11) 0.169(11) Uani 0.45(2) 1 d D U P E 1
F21A F 0.880(3) 0.4861(14) 0.9674(14) 0.224(14) Uani 0.45(2) 1 d D U P E 1
F22 F 0.351(2) 0.4793(10) 0.9321(7) 0.191(3) Uani 0.587(12) 1 d D U P F 1
F23 F 0.445(2) 0.5519(8) 0.8567(8) 0.191(3) Uani 0.587(12) 1 d D U P F 1
F24 F 0.299(2) 0.4671(12) 0.8447(8) 0.191(3) Uani 0.587(12) 1 d D U P F 1
F1A F 1.004(2) 0.0822(9) 0.6998(11) 0.142(6) Uani 0.414(10) 1 d D U P A 2
F2A F 0.926(2) 0.0870(9) 0.6286(9) 0.142(7) Uani 0.414(10) 1 d D U P A 2
F3A F 0.825(3) 0.0724(14) 0.6380(11) 0.148(9) Uani 0.414(10) 1 d D U P A 2
F7A F 0.619(5) 0.083(2) 0.959(2) 0.210(5) Uani 0.325(10) 1 d D U P B 2
F8A F 0.646(4) 0.0511(19) 0.8877(15) 0.210(5) Uani 0.325(10) 1 d D U P B 2
F9A F 0.617(4) 0.0105(15) 0.9229(15) 0.210(5) Uani 0.325(10) 1 d D U P B 2
F10A F 0.072(3) 0.1525(18) 0.9172(10) 0.215(12) Uani 0.568(19) 1 d D U P C 2
F11A F 0.021(4) 0.2262(16) 0.845(2) 0.35(2) Uani 0.568(19) 1 d D U P C 2
F12A F 0.025(2) 0.1145(12) 0.8493(12) 0.203(10) Uani 0.568(19) 1 d D U P C 2
F13 F 0.3931(14) 0.4525(6) 0.5695(8) 0.131(5) Uani 0.679(16) 1 d D U P D 2
F14 F 0.462(4) 0.4767(11) 0.5962(15) 0.120(7) Uani 0.321(16) 1 d D U P D 2
F15 F 0.6605(19) 0.4461(11) 0.5831(11) 0.099(7) Uani 0.321(16) 1 d D U P D 2
F19 F 0.925(3) 0.3454(16) 0.9505(11) 0.239(14) Uani 0.55(2) 1 d D U P E 2
F20 F 0.8473(19) 0.4207(11) 1.0058(6) 0.150(7) Uani 0.55(2) 1 d D U P E 2
F21 F 0.9663(15) 0.449(2) 0.9297(11) 0.248(15) Uani 0.55(2) 1 d D U P E 2
F22A F 0.425(4) 0.5262(14) 0.9283(10) 0.191(3) Uani 0.413(12) 1 d D U P F 2
F23A F 0.275(2) 0.4764(15) 0.8692(13) 0.191(3) Uani 0.413(12) 1 d D U P F 2
F24A F 0.422(4) 0.5213(14) 0.8289(9) 0.191(3) Uani 0.413(12) 1 d D U P F 2
F13A F 0.495(4) 0.4114(15) 0.5201(9) 0.127(13) Uani 0.321(16) 1 d D U P D 3

loop_
_atom_site_aniso_label
_atom_site_aniso_U_11
_atom_site_aniso_U_22
_atom_site_aniso_U_33
_atom_site_aniso_U_23
_atom_site_aniso_U_13
_atom_site_aniso_U_12
Ru1 0.0464(3) 0.0438(3) 0.0457(3) 0.0075(2) -0.0034(2) 0.0033(2)
P1 0.0450(9) 0.0492(9) 0.0439(9) 0.0080(7) -0.0028(7) 0.0060(7)
O1 0.060(3) 0.105(4) 0.046(3) 0.009(3) -0.004(2) 0.032(3)
O2 0.120(5) 0.067(3) 0.068(3) -0.006(3) -0.038(3) 0.025(3)
O3 0.051(3) 0.131(5) 0.075(4) 0.054(4) -0.004(2) 0.000(3)
N1 0.036(2) 0.029(2) 0.047(3) 0.0065(19) -0.007(2) 0.0020(19)
N2 0.046(3) 0.046(3) 0.051(3) 0.007(2) 0.001(2) 0.002(2)
N3 0.048(3) 0.053(3) 0.049(3) 0.009(2) -0.007(2) 0.007(2)
N4 0.059(3) 0.052(3) 0.046(3) 0.005(2) -0.005(2) 0.007(3)
C1 0.058(4) 0.059(4) 0.050(4) 0.012(3) -0.011(3) 0.007(3)
C2 0.047(4) 0.070(5) 0.061(4) 0.007(3) -0.001(3) 0.008(3)
C3 0.041(3) 0.086(5) 0.058(4) 0.018(3) 0.001(3) 0.018(3)
C4 0.057(4) 0.104(5) 0.094(5) 0.049(5) 0.027(4) 0.030(4)
C5 0.090(7) 0.179(10) 0.117(7) 0.098(7) 0.052(7) 0.072(7)
C6 0.078(7) 0.260(14) 0.070(5) 0.072(7) 0.026(5) 0.075(9)
C7 0.062(5) 0.235(11) 0.054(5) 0.004(6) 0.004(4) 0.030(7)
C8 0.054(4) 0.136(7) 0.059(4) -0.010(4) 0.010(4) 0.012(5)
C9 0.102(8) 0.105(8) 0.114(8) -0.040(7) 0.048(7) -0.023(7)
C10 0.143(12) 0.105(9) 0.129(10) 0.005(7) 0.000(9) 0.000(8)
C11 0.092(9) 0.164(13) 0.26(2) -0.107(13) 0.011(10) -0.002(9)
C12 0.115(8) 0.060(5) 0.149(10) 0.026(6) 0.064(7) 0.012(5)
C13 0.135(12) 0.128(11) 0.185(15) -0.021(10) 0.039(11) -0.021(9)
C14 0.250(19) 0.092(9) 0.250(19) 0.096(11) 0.139(16) 0.083(11)
C15 0.053(4) 0.055(4) 0.042(3) 0.008(3) -0.010(3) 0.009(3)
C16 0.058(4) 0.071(5) 0.050(4) 0.013(3) -0.005(3) 0.007(3)
C17 0.090(6) 0.097(6) 0.049(4) 0.014(4) -0.003(4) 0.004(5)
C18 0.120(8) 0.113(8) 0.045(4) 0.003(5) 0.001(5) 0.021(6)
C19 0.131(8) 0.085(6) 0.045(4) -0.009(4) -0.009(5) 0.027(6)
C20 0.084(5) 0.063(4) 0.051(4) 0.004(3) -0.015(4) 0.015(4)
C21 0.075(5) 0.069(5) 0.051(4) 0.019(3) -0.004(3) -0.002(4)
C22 0.074(6) 0.069(5) 0.132(8) 0.024(5) -0.011(5) -0.005(4)
C23 0.079(6) 0.085(7) 0.185(12) -0.012(7) 0.006(7) 0.019(5)
C24 0.109(7) 0.061(5) 0.063(5) 0.000(4) -0.021(5) 0.005(5)
C25 0.182(12) 0.058(5) 0.083(6) -0.007(5) -0.032(7) 0.014(6)
C26 0.125(9) 0.100(8) 0.110(8) 0.007(6) -0.022(7) -0.023(7)
C27 0.047(3) 0.066(4) 0.046(4) 0.020(3) 0.000(3) 0.008(3)
C28 0.064(4) 0.087(6) 0.058(4) 0.016(4) 0.000(3) 0.022(4)
C29 0.095(7) 0.112(7) 0.060(5) 0.019(5) 0.020(5) 0.039(6)
C30 0.046(4) 0.124(9) 0.108(8) 0.049(7) 0.004(5) 0.011(5)
C31 0.055(5) 0.103(7) 0.105(8) 0.040(6) -0.008(5) -0.005(5)
C32 0.048(4) 0.076(5) 0.077(5) 0.024(4) -0.005(3) -0.002(4)
C33 0.098(6) 0.051(4) 0.056(4) 0.008(3) -0.009(4) 0.008(4)
C34 0.182(12) 0.052(5) 0.107(8) 0.011(5) -0.016(8) 0.021(6)
C35 0.078(5) 0.063(5) 0.065(5) 0.004(4) -0.005(4) 0.025(4)
C36 0.151(10) 0.072(6) 0.128(9) -0.009(6) -0.017(8) 0.052(7)
C37 0.111(7) 0.100(7) 0.052(4) -0.008(4) -0.025(5) 0.026(6)
C38 0.077(6) 0.135(8) 0.062(5) 0.043(5) 0.012(4) 0.019(5)
C39 0.059(4) 0.091(6) 0.051(4) 0.013(4) -0.009(3) 0.014(4)
C40 0.063(4) 0.087(6) 0.052(4) 0.006(4) -0.003(3) 0.018(4)
C41 0.087(6) 0.144(9) 0.057(5) 0.011(5) -0.014(4) 0.032(6)
C42 0.116(8) 0.151(10) 0.065(6) 0.040(6) -0.006(5) 0.034(7)
F4 0.234(13) 0.185(10) 0.327(13) -0.039(11) 0.112(11) -0.004(8)
F5 0.120(6) 0.140(6) 0.257(10) 0.086(6) 0.032(6) 0.012(5)
F6 0.224(12) 0.377(18) 0.231(10) 0.172(11) -0.120(9) -0.150(11)
F16 0.193(8) 0.090(4) 0.130(6) -0.038(4) -0.010(5) 0.024(5)
F17 0.130(5) 0.112(5) 0.116(5) 0.006(4) -0.057(4) -0.017(4)
F18 0.187(7) 0.107(5) 0.102(4) 0.000(4) -0.023(4) -0.064(5)
C43 0.092(6) 0.085(6) 0.076(6) 0.004(5) -0.015(5) 0.023(5)
C44 0.162(10) 0.126(9) 0.071(6) -0.021(6) -0.030(6) 0.099(8)
C45 0.122(9) 0.078(6) 0.127(9) 0.007(6) 0.002(7) 0.032(6)
C46 0.100(8) 0.088(7) 0.142(10) 0.014(7) 0.024(7) 0.037(6)
C47 0.098(7) 0.086(7) 0.115(8) 0.010(6) 0.000(6) 0.031(6)
C48 0.046(4) 0.088(6) 0.077(5) 0.017(4) -0.006(4) 0.001(4)
C49 0.135(9) 0.085(8) 0.178(13) -0.008(7) 0.042(8) 0.043(7)
C50 0.029(4) 0.230(15) 0.179(10) 0.132(10) 0.025(5) 0.013(6)
C51 0.116(8) 0.084(6) 0.068(5) 0.008(4) -0.018(5) -0.001(5)
C52 0.089(6) 0.066(5) 0.060(4) 0.018(4) -0.014(4) -0.009(4)
C53 0.214(16) 0.095(8) 0.067(6) 0.004(6) -0.028(8) 0.015(10)
C54 0.157(12) 0.101(9) 0.082(7) 0.000(6) 0.016(8) -0.014(9)
C55 0.121(9) 0.096(8) 0.087(7) -0.016(6) 0.004(6) -0.003(7)
C56 0.068(5) 0.154(10) 0.055(5) 0.001(5) 0.010(4) -0.029(6)
C57 0.301(13) 0.142(6) 0.189(8) 0.081(5) -0.061(8) 0.048(7)
C58 0.143(12) 0.118(9) 0.120(8) -0.004(7) 0.080(9) -0.033(7)
C59 0.055(4) 0.047(4) 0.071(5) 0.007(3) -0.006(3) 0.005(3)
C60 0.059(4) 0.048(4) 0.065(4) 0.010(3) -0.001(3) 0.004(3)
C61 0.072(5) 0.059(4) 0.071(5) 0.014(4) -0.009(4) 0.011(4)
C62 0.088(6) 0.064(5) 0.066(5) 0.014(4) -0.016(4) 0.010(4)
C63 0.082(5) 0.062(5) 0.067(5) 0.003(4) -0.015(4) 0.000(4)
C64 0.067(4) 0.049(4) 0.070(5) 0.011(3) -0.015(4) 0.002(3)
C65 0.114(6) 0.064(5) 0.081(5) 0.021(4) -0.003(5) 0.009(4)
C66 0.125(8) 0.083(7) 0.072(6) 0.020(5) -0.020(6) -0.009(6)
C67 0.088(5) 0.074(5) 0.069(5) 0.005(4) 0.008(4) -0.001(4)
C68 0.088(5) 0.104(6) 0.061(5) 0.016(4) -0.016(4) -0.030(5)
C69 0.123(8) 0.141(10) 0.071(6) -0.011(6) 0.006(6) -0.048(6)
C70 0.174(10) 0.098(8) 0.077(6) -0.022(6) 0.012(6) -0.049(6)
C71 0.159(9) 0.082(6) 0.086(6) 0.000(5) 0.035(6) 0.000(6)
C72 0.124(7) 0.082(6) 0.052(4) -0.008(4) 0.004(4) 0.039(5)
C73 0.151(11) 0.218(14) 0.049(6) 0.007(7) -0.040(6) -0.089(9)
C74 0.317(13) 0.124(8) 0.131(9) -0.042(7) 0.030(9) 0.133(11)
B1 0.053(4) 0.051(4) 0.049(4) 0.005(3) 0.002(3) 0.007(3)
F1 0.39(3) 0.40(4) 0.149(14) 0.052(16) 0.033(15) 0.34(3)
F2 0.210(15) 0.055(6) 0.177(10) -0.006(6) 0.048(9) 0.033(7)
F3 0.151(11) 0.117(10) 0.175(11) -0.034(9) 0.032(9) 0.053(9)
F7 0.301(13) 0.142(6) 0.189(8) 0.081(5) -0.061(8) 0.048(7)
F8 0.301(13) 0.142(6) 0.189(8) 0.081(5) -0.061(8) 0.048(7)
F9 0.301(13) 0.142(6) 0.189(8) 0.081(5) -0.061(8) 0.048(7)
F10 0.112(16) 0.21(3) 0.138(11) -0.053(13) 0.029(12) -0.006(18)
F11 0.057(9) 0.150(11) 0.219(18) 0.030(14) 0.076(12) 0.023(9)
F12 0.141(19) 0.29(4) 0.121(12) -0.010(19) 0.053(13) -0.04(2)
F14A 0.30(3) 0.064(8) 0.156(12) 0.020(7) 0.133(16) 0.002(12)
F15A 0.197(15) 0.068(6) 0.110(8) 0.030(5) -0.032(8) -0.032(8)
F19A 0.201(19) 0.45(5) 0.13(2) -0.09(3) 0.07(2) -0.13(2)
F20A 0.15(2) 0.26(2) 0.073(16) 0.042(16) -0.026(13) -0.05(2)
F21A 0.19(2) 0.24(2) 0.21(3) -0.012(19) -0.13(2) -0.041(19)
F22 0.298(10) 0.162(7) 0.131(6) -0.038(6) 0.051(6) 0.086(7)
F23 0.298(10) 0.162(7) 0.131(6) -0.038(6) 0.051(6) 0.086(7)
F24 0.298(10) 0.162(7) 0.131(6) -0.038(6) 0.051(6) 0.086(7)
F1A 0.147(13) 0.084(10) 0.212(17) 0.010(12) 0.031(12) 0.062(11)
F2A 0.173(19) 0.071(10) 0.180(12) -0.061(11) 0.028(11) 0.017(12)
F3A 0.188(18) 0.14(2) 0.140(16) 0.039(11) 0.027(14) 0.09(2)
F7A 0.301(13) 0.142(6) 0.189(8) 0.081(5) -0.061(8) 0.048(7)
F8A 0.301(13) 0.142(6) 0.189(8) 0.081(5) -0.061(8) 0.048(7)
F9A 0.301(13) 0.142(6) 0.189(8) 0.081(5) -0.061(8) 0.048(7)
F10A 0.16(2) 0.38(4) 0.108(11) 0.066(13) 0.047(13) 0.04(3)
F11A 0.29(3) 0.228(19) 0.50(5) 0.14(3) -0.23(4) -0.05(2)
F12A 0.109(12) 0.198(14) 0.27(2) -0.060(18) 0.029(16) -0.053(11)
F13 0.157(9) 0.066(7) 0.169(13) 0.037(7) -0.045(9) 0.024(7)
F14 0.167(19) 0.059(12) 0.13(2) -0.010(11) 0.030(15) 0.011(14)
F15 0.121(8) 0.060(11) 0.103(16) 0.028(11) 0.015(12) -0.028(9)
F19 0.22(3) 0.37(2) 0.138(18) -0.085(15) -0.107(18) 0.12(2)
F20 0.187(14) 0.192(18) 0.051(6) 0.014(8) -0.021(7) -0.021(11)
F21 0.048(8) 0.51(3) 0.166(17) 0.16(2) -0.020(8) -0.028(13)
F22A 0.298(10) 0.162(7) 0.131(6) -0.038(6) 0.051(6) 0.086(7)
F23A 0.298(10) 0.162(7) 0.131(6) -0.038(6) 0.051(6) 0.086(7)
F24A 0.298(10) 0.162(7) 0.131(6) -0.038(6) 0.051(6) 0.086(7)
F13A 0.20(3) 0.071(14) 0.084(9) 0.046(10) -0.041(16) -0.060(16)

loop_
_atom_type_symbol
_atom_type_description
_atom_type_scat_dispersion_real
_atom_type_scat_dispersion_imag
_atom_type_scat_source
C C 0.0033 0.0016 'International Tables Vol C Tables 4.2.6.8 and 6.1.1.4'
H H 0.0000 0.0000 'International Tables Vol C Tables 4.2.6.8 and 6.1.1.4'
B B 0.0013 0.0007 'International Tables Vol C Tables 4.2.6.8 and 6.1.1.4'
F F 0.0171 0.0103 'International Tables Vol C Tables 4.2.6.8 and 6.1.1.4'
N N 0.0061 0.0033 'International Tables Vol C Tables 4.2.6.8 and 6.1.1.4'
O O 0.0106 0.0060 'International Tables Vol C Tables 4.2.6.8 and 6.1.1.4'
P P 0.1023 0.0942 'International Tables Vol C Tables 4.2.6.8 and 6.1.1.4'
Ru Ru -1.2594 0.8363 'International Tables Vol C Tables 4.2.6.8 and 6.1.1.4'

loop_
_geom_angle_atom_site_label_1
_geom_angle_atom_site_label_2
_geom_angle_atom_site_label_3
_geom_angle
_geom_angle_site_symmetry_1
_geom_angle_site_symmetry_3
_geom_angle_publ_flag
N1 Ru1 P1 174.88(12) . . ?
N2 Ru1 P1 99.65(14) . . ?
N2 Ru1 N1 75.92(18) . . ?
N3 Ru1 P1 92.47(15) . . ?
N3 Ru1 N1 90.04(18) . . ?
N3 Ru1 N2 89.1(2) . . ?
N3 Ru1 N4 173.5(2) . . ?
N3 Ru1 C27 86.2(3) . . ?
N4 Ru1 P1 85.15(15) . . ?
N4 Ru1 N1 92.81(19) . . ?
N4 Ru1 N2 97.3(2) . . ?
N4 Ru1 C27 87.7(3) . . ?
C27 Ru1 P1 89.05(18) . . ?
C27 Ru1 N1 95.6(2) . . ?
C27 Ru1 N2 170.3(2) . . ?
O1 P1 Ru1 117.82(19) . . ?
O2 P1 Ru1 117.5(2) . . ?
O2 P1 O1 101.8(3) . . ?
O3 P1 Ru1 113.9(2) . . ?
O3 P1 O1 100.8(3) . . ?
O3 P1 O2 102.5(4) . . ?
C39 O1 P1 116.4(4) . . ?
C37 O2 P1 115.0(5) . . ?
C38 O3 P1 117.6(5) . . ?
C1 N1 Ru1 112.3(4) . . ?
C1 N1 C15 116.1(5) . . ?
C15 N1 Ru1 131.0(4) . . ?
C2 N2 Ru1 113.3(4) . . ?
C2 N2 C3 118.7(5) . . ?
C3 N2 Ru1 128.0(4) . . ?
C33 N3 Ru1 173.6(6) . . ?
C35 N4 Ru1 168.2(6) . . ?
N1 C1 H1 120.1 . . ?
N1 C1 C2 119.9(6) . . ?
C2 C1 H1 120.1 . . ?
N2 C2 C1 117.6(6) . . ?
N2 C2 H2 121.2 . . ?
C1 C2 H2 121.2 . . ?
C4 C3 N2 118.2(7) . . ?
C4 C3 C8 122.7(8) . . ?
C8 C3 N2 119.0(7) . . ?
C3 C4 C5 117.3(11) . . ?
C3 C4 C12 121.1(8) . . ?
C5 C4 C12 121.6(10) . . ?
C4 C5 H5 119.8 . . ?
C6 C5 C4 120.5(12) . . ?
C6 C5 H5 119.8 . . ?
C5 C6 H6 119.9 . . ?
C7 C6 C5 120.3(10) . . ?
C7 C6 H6 119.9 . . ?
C6 C7 H7 118.3 . . ?
C6 C7 C8 123.3(13) . . ?
C8 C7 H7 118.3 . . ?
C3 C8 C9 122.1(8) . . ?
C7 C8 C3 115.9(11) . . ?
C7 C8 C9 121.9(10) . . ?
C8 C9 H9 107.6 . . ?
C8 C9 C11 112.6(13) . . ?
C10 C9 C8 112.3(9) . . ?
C10 C9 H9 107.6 . . ?
C10 C9 C11 109.0(10) . . ?
C11 C9 H9 107.6 . . ?
C9 C10 H10A 109.5 . . ?
C9 C10 H10B 109.5 . . ?
C9 C10 H10C 109.5 . . ?
H10A C10 H10B 109.5 . . ?
H10A C10 H10C 109.5 . . ?
H10B C10 H10C 109.5 . . ?
C9 C11 H11A 109.5 . . ?
C9 C11 H11B 109.5 . . ?
C9 C11 H11C 109.5 . . ?
H11A C11 H11B 109.5 . . ?
H11A C11 H11C 109.5 . . ?
H11B C11 H11C 109.5 . . ?
C4 C12 H12 107.9 . . ?
C4 C12 C13 109.4(9) . . ?
C4 C12 C14 111.6(12) . . ?
C13 C12 H12 107.9 . . ?
C13 C12 C14 112.1(11) . . ?
C14 C12 H12 107.9 . . ?
C12 C13 H13A 109.5 . . ?
C12 C13 H13B 109.5 . . ?
C12 C13 H13C 109.5 . . ?
H13A C13 H13B 109.5 . . ?
H13A C13 H13C 109.5 . . ?
H13B C13 H13C 109.5 . . ?
C12 C14 H14A 109.5 . . ?
C12 C14 H14B 109.5 . . ?
C12 C14 H14C 109.5 . . ?
H14A C14 H14B 109.5 . . ?
H14A C14 H14C 109.5 . . ?
H14B C14 H14C 109.5 . . ?
C16 C15 N1 118.9(6) . . ?
C16 C15 C20 122.7(7) . . ?
C20 C15 N1 118.2(6) . . ?
C15 C16 C17 118.6(7) . . ?
C15 C16 C21 121.7(6) . . ?
C17 C16 C21 119.5(7) . . ?
C16 C17 H17 119.6 . . ?
C18 C17 C16 120.7(8) . . ?
C18 C17 H17 119.6 . . ?
C17 C18 H18 119.7 . . ?
C19 C18 C17 120.6(8) . . ?
C19 C18 H18 119.7 . . ?
C18 C19 H19 119.4 . . ?
C18 C19 C20 121.1(8) . . ?
C20 C19 H19 119.4 . . ?
C15 C20 C19 116.2(7) . . ?
C15 C20 C24 124.4(7) . . ?
C19 C20 C24 119.4(7) . . ?
C16 C21 H21 107.1 . . ?
C16 C21 C22 113.9(7) . . ?
C22 C21 H21 107.1 . . ?
C23 C21 C16 111.1(7) . . ?
C23 C21 H21 107.1 . . ?
C23 C21 C22 110.2(7) . . ?
C21 C22 H22A 109.5 . . ?
C21 C22 H22B 109.5 . . ?
C21 C22 H22C 109.5 . . ?
H22A C22 H22B 109.5 . . ?
H22A C22 H22C 109.5 . . ?
H22B C22 H22C 109.5 . . ?
C21 C23 H23A 109.5 . . ?
C21 C23 H23B 109.5 . . ?
C21 C23 H23C 109.5 . . ?
H23A C23 H23B 109.5 . . ?
H23A C23 H23C 109.5 . . ?
H23B C23 H23C 109.5 . . ?
C20 C24 H24 107.7 . . ?
C20 C24 C25 112.7(9) . . ?
C25 C24 H24 107.7 . . ?
C26 C24 C20 111.7(7) . . ?
C26 C24 H24 107.7 . . ?
C26 C24 C25 109.1(8) . . ?
C24 C25 H25A 109.5 . . ?
C24 C25 H25B 109.5 . . ?
C24 C25 H25C 109.5 . . ?
H25A C25 H25B 109.5 . . ?
H25A C25 H25C 109.5 . . ?
H25B C25 H25C 109.5 . . ?
C24 C26 H26A 109.5 . . ?
C24 C26 H26B 109.5 . . ?
C24 C26 H26C 109.5 . . ?
H26A C26 H26B 109.5 . . ?
H26A C26 H26C 109.5 . . ?
H26B C26 H26C 109.5 . . ?
C28 C27 Ru1 120.4(5) . . ?
C28 C27 C32 115.2(7) . . ?
C32 C27 Ru1 124.1(6) . . ?
C27 C28 H28 120.3 . . ?
C27 C28 C29 119.5(8) . . ?
C29 C28 H28 120.3 . . ?
C28 C29 H29 119.7 . . ?
C30 C29 C28 120.5(9) . . ?
C30 C29 H29 119.7 . . ?
C29 C30 H30 119.6 . . ?
C31 C30 C29 120.7(9) . . ?
C31 C30 H30 119.6 . . ?
C30 C31 H31 119.5 . . ?
C30 C31 C32 120.9(10) . . ?
C32 C31 H31 119.5 . . ?
C27 C32 H32 118.5 . . ?
C31 C32 C27 122.9(9) . . ?
C31 C32 H32 118.5 . . ?
N3 C33 C34 177.1(11) . . ?
C33 C34 H34A 109.5 . . ?
C33 C34 H34B 109.5 . . ?
C33 C34 H34C 109.5 . . ?
H34A C34 H34B 109.5 . . ?
H34A C34 H34C 109.5 . . ?
H34B C34 H34C 109.5 . . ?
N4 C35 C36 176.1(10) . . ?
C35 C36 H36A 109.5 . . ?
C35 C36 H36B 109.5 . . ?
C35 C36 H36C 109.5 . . ?
H36A C36 H36B 109.5 . . ?
H36A C36 H36C 109.5 . . ?
H36B C36 H36C 109.5 . . ?
O2 C37 H37A 109.3 . . ?
O2 C37 H37B 109.3 . . ?
O2 C37 C40 111.6(7) . . ?
H37A C37 H37B 108.0 . . ?
C40 C37 H37A 109.3 . . ?
C40 C37 H37B 109.3 . . ?
O3 C38 H38A 110.0 . . ?
O3 C38 H38B 110.0 . . ?
O3 C38 C40 108.6(6) . . ?
H38A C38 H38B 108.4 . . ?
C40 C38 H38A 110.0 . . ?
C40 C38 H38B 110.0 . . ?
O1 C39 H39A 109.6 . . ?
O1 C39 H39B 109.6 . . ?
O1 C39 C40 110.4(6) . . ?
H39A C39 H39B 108.1 . . ?
C40 C39 H39A 109.6 . . ?
C40 C39 H39B 109.6 . . ?
C37 C40 C38 109.8(7) . . ?
C37 C40 C39 108.5(7) . . ?
C37 C40 C41 107.9(7) . . ?
C38 C40 C41 111.5(7) . . ?
C39 C40 C38 108.1(7) . . ?
C39 C40 C41 111.0(7) . . ?
C40 C41 H41A 108.2 . . ?
C40 C41 H41B 108.2 . . ?
H41A C41 H41B 107.4 . . ?
C42 C41 C40 116.3(9) . . ?
C42 C41 H41A 108.2 . . ?
C42 C41 H41B 108.2 . . ?
C41 C42 H42A 109.5 . . ?
C41 C42 H42B 109.5 . . ?
C41 C42 H42C 109.5 . . ?
H42A C42 H42B 109.5 . . ?
H42A C42 H42C 109.5 . . ?
H42B C42 H42C 109.5 . . ?
C44 C43 B1 114.4(9) . . ?
C48 C43 C44 126.9(10) . . ?
C48 C43 B1 117.5(8) . . ?
C43 C44 H44 125.2 . . ?
C43 C44 C45 109.6(11) . . ?
C45 C44 H44 125.2 . . ?
C46 C45 C44 126.0(10) . . ?
C46 C45 C49 119.6(11) . . ?
C49 C45 C44 114.3(11) . . ?
C45 C46 H46 121.0 . . ?
C47 C46 C45 118.1(10) . . ?
C47 C46 H46 121.0 . . ?
C46 C47 C48 123.2(10) . . ?
C46 C47 C50 121.8(12) . . ?
C50 C47 C48 114.9(11) . . ?
C43 C48 C47 115.8(9) . . ?
C43 C48 H48 122.1 . . ?
C47 C48 H48 122.1 . . ?
C45 C49 F3 112.4(11) . . ?
F1 C49 C45 134.4(18) . . ?
F1 C49 F2 44.5(10) . . ?
F1 C49 F3 95.1(17) . . ?
F2 C49 C45 110.8(11) . . ?
F2 C49 F3 70.5(10) . . ?
F1A C49 C45 110.1(13) . . ?
F2A C49 C45 115.0(13) . . ?
F2A C49 F1A 75.2(12) . . ?
F3A C49 C45 121(2) . . ?
F3A C49 F1A 112.3(17) . . ?
F3A C49 F2A 45.2(12) . . ?
F4 C50 C47 110.8(17) . . ?
F5 C50 F4 88.7(11) . . ?
F5 C50 C47 116.9(9) . . ?
F6 C50 F4 95.9(12) . . ?
F6 C50 F5 110.0(17) . . ?
F6 C50 C47 125.6(11) . . ?
C52 C51 C56 122.6(9) . . ?
C52 C51 B1 122.0(9) . . ?
C56 C51 B1 115.1(8) . . ?
C51 C52 H52 121.0 . . ?
C53 C52 C51 118.0(11) . . ?
C53 C52 H52 121.0 . . ?
C52 C53 C54 122.7(12) . . ?
C52 C53 C57 126.0(19) . . ?
C57 C53 C54 111.3(17) . . ?
C53 C54 H54 121.6 . . ?
C55 C54 C53 116.8(11) . . ?
C55 C54 H54 121.6 . . ?
C54 C55 C56 125.7(12) . . ?
C54 C55 C58 119.1(12) . . ?
C56 C55 C58 115.2(11) . . ?
C51 C56 H56 123.0 . . ?
C55 C56 C51 114.1(11) . . ?
C55 C56 H56 123.0 . . ?
C53 C57 F9 104.4(16) . . ?
C53 C57 F8A 105(2) . . ?
C53 C57 F9A 147(3) . . ?
F7 C57 C53 108.6(16) . . ?
F7 C57 F9 114(2) . . ?
F8 C57 C53 126(2) . . ?
F8 C57 F7 117.3(18) . . ?
F8 C57 F9 81.9(17) . . ?
F7A C57 C53 124(2) . . ?
F7A C57 F8A 80(4) . . ?
F7A C57 F9A 69(3) . . ?
F8A C57 F9A 44.6(17) . . ?
F10 C58 C55 100.6(18) . . ?
F11 C58 C55 105.4(13) . . ?
F11 C58 F10 64(2) . . ?
F12 C58 C55 110(2) . . ?
F12 C58 F10 147(3) . . ?
F12 C58 F11 96(2) . . ?
F10A C58 C55 105.8(19) . . ?
F10A C58 F11A 109(3) . . ?
F11A C58 C55 126.5(17) . . ?
F12A C58 C55 115.3(17) . . ?
F12A C58 F10A 86.3(17) . . ?
F12A C58 F11A 106(2) . . ?
C60 C59 C64 114.8(7) . . ?
C60 C59 B1 123.5(6) . . ?
C64 C59 B1 121.2(6) . . ?
C59 C60 H60 118.3 . . ?
C61 C60 C59 123.3(7) . . ?
C61 C60 H60 118.3 . . ?
C60 C61 C62 120.7(7) . . ?
C60 C61 C65 120.1(7) . . ?
C62 C61 C65 119.2(7) . . ?
C61 C62 H62 121.1 . . ?
C63 C62 C61 117.8(7) . . ?
C63 C62 H62 121.1 . . ?
C62 C63 C64 120.7(7) . . ?
C62 C63 C66 119.6(7) . . ?
C64 C63 C66 119.6(7) . . ?
C59 C64 C63 122.7(7) . . ?
C59 C64 H64 118.6 . . ?
C63 C64 H64 118.6 . . ?
F14A C65 C61 117.7(11) . . ?
F14A C65 F15A 114.2(12) . . ?
F15A C65 C61 116.1(8) . . ?
F13 C65 C61 106.3(9) . . ?
F14 C65 C61 118.4(15) . . ?
F14 C65 F13 39.8(15) . . ?
F14 C65 F15 110.8(18) . . ?
F15 C65 C61 111.3(11) . . ?
F15 C65 F13 141.4(12) . . ?
F13A C65 C61 106.5(12) . . ?
F16 C66 F17 106.3(9) . . ?
F16 C66 F18 105.5(10) . . ?
F16 C66 C63 114.3(10) . . ?
F17 C66 C63 111.8(9) . . ?
F18 C66 F17 106.8(10) . . ?
F18 C66 C63 111.6(8) . . ?
C68 C67 B1 117.4(8) . . ?
C72 C67 C68 123.0(9) . . ?
C72 C67 B1 118.9(8) . . ?
C67 C68 H68 122.9 . . ?
C67 C68 C69 114.1(11) . . ?
C69 C68 H68 122.9 . . ?
C68 C69 C73 112.3(14) . . ?
C70 C69 C68 126.0(12) . . ?
C70 C69 C73 121.6(13) . . ?
C69 C70 H70 121.5 . . ?
C69 C70 C71 117.0(11) . . ?
C71 C70 H70 121.5 . . ?
C70 C71 C72 122.4(12) . . ?
C70 C71 C74 117.4(13) . . ?
C72 C71 C74 119.1(14) . . ?
C67 C72 C71 117.0(10) . . ?
C67 C72 H72 121.5 . . ?
C71 C72 H72 121.5 . . ?
F19A C73 C69 133.1(15) . . ?
F20A C73 C69 106.3(17) . . ?
F20A C73 F19A 106(2) . . ?
F20A C73 F21A 121(2) . . ?
F21A C73 C69 98.6(15) . . ?
F21A C73 F19A 93.6(14) . . ?
F19 C73 C69 111.5(14) . . ?
F20 C73 C69 110.9(14) . . ?
F20 C73 F19 93.0(14) . . ?
F21 C73 C69 118.2(15) . . ?
F21 C73 F19 103(2) . . ?
F21 C73 F20 117(2) . . ?
F22 C74 C71 120.7(17) . . ?
F22 C74 F23 118.5(13) . . ?
F22 C74 F24 96(2) . . ?
F23 C74 C71 112.0(18) . . ?
F24 C74 C71 113.1(14) . . ?
F24 C74 F23 90.3(18) . . ?
F22A C74 C71 122(2) . . ?
F22A C74 F23A 100(2) . . ?
F22A C74 F24A 112(2) . . ?
F23A C74 C71 134.1(17) . . ?
F23A C74 F24A 82(2) . . ?
F24A C74 C71 98.0(18) . . ?
C43 B1 C67 109.9(6) . . ?
C51 B1 C43 113.1(7) . . ?
C51 B1 C67 102.7(6) . . ?
C59 B1 C43 99.7(6) . . ?
C59 B1 C51 115.8(6) . . ?
C59 B1 C67 115.9(6) . . ?
F2 F1 C49 69.0(12) . . ?
C49 F2 F3 61.3(10) . . ?
F1 F2 C49 66.5(16) . . ?
F1 F2 F3 102.0(17) . . ?
C49 F3 F2 48.2(8) . . ?
C57 F8 F9 54.1(15) . . ?
C57 F9 F8 44.0(10) . . ?
F11 F10 C58 45.9(13) . . ?
C58 F11 F10 70.2(19) . . ?
C58 F11 F12 40.7(14) . . ?
F10 F11 F12 107(2) . . ?
C58 F12 F11 43.5(13) . . ?
C49 F1A F2A 51.3(10) . . ?
C49 F2A F1A 53.4(10) . . ?
F3A F2A C49 54.0(16) . . ?
F3A F2A F1A 100(2) . . ?
F2A F3A C49 81(2) . . ?
C57 F7A F8A 55(3) . . ?
C57 F7A F9A 64(3) . . ?
F9A F7A F8A 40(2) . . ?
C57 F8A F7A 45.2(19) . . ?
F9A F8A C57 72(3) . . ?
F9A F8A F7A 64(2) . . ?
C57 F9A F7A 46.8(15) . . ?
F8A F9A C57 63.5(19) . . ?
F8A F9A F7A 76(3) . . ?
C58 F10A F12A 45.2(11) . . ?
C58 F12A F10A 48.5(12) . . ?
F14 F13 C65 59.2(14) . . ?
F13 F14 C65 81.0(17) . . ?

loop_
_geom_bond_atom_site_label_1
_geom_bond_atom_site_label_2
_geom_bond_distance
_geom_bond_site_symmetry_2
_geom_bond_publ_flag
Ru1 P1 2.2026(16) . ?
Ru1 N1 2.188(4) . ?
Ru1 N2 2.187(5) . ?
Ru1 N3 2.016(6) . ?
Ru1 N4 2.019(6) . ?
Ru1 C27 2.077(6) . ?
P1 O1 1.594(5) . ?
P1 O2 1.585(6) . ?
P1 O3 1.583(5) . ?
O1 C39 1.446(8) . ?
O2 C37 1.467(9) . ?
O3 C38 1.466(10) . ?
N1 C1 1.299(8) . ?
N1 C15 1.437(8) . ?
N2 C2 1.301(8) . ?
N2 C3 1.444(9) . ?
N3 C33 1.127(9) . ?
N4 C35 1.153(9) . ?
C1 H1 0.9500 . ?
C1 C2 1.441(10) . ?
C2 H2 0.9500 . ?
C3 C4 1.384(12) . ?
C3 C8 1.431(12) . ?
C4 C5 1.414(13) . ?
C4 C12 1.510(15) . ?
C5 H5 0.9500 . ?
C5 C6 1.38(2) . ?
C6 H6 0.9500 . ?
C6 C7 1.351(19) . ?
C7 H7 0.9500 . ?
C7 C8 1.379(13) . ?
C8 C9 1.516(16) . ?
C9 H9 1.0000 . ?
C9 C10 1.469(17) . ?
C9 C11 1.566(16) . ?
C10 H10A 0.9800 . ?
C10 H10B 0.9800 . ?
C10 H10C 0.9800 . ?
C11 H11A 0.9800 . ?
C11 H11B 0.9800 . ?
C11 H11C 0.9800 . ?
C12 H12 1.0000 . ?
C12 C13 1.560(18) . ?
C12 C14 1.571(16) . ?
C13 H13A 0.9800 . ?
C13 H13B 0.9800 . ?
C13 H13C 0.9800 . ?
C14 H14A 0.9800 . ?
C14 H14B 0.9800 . ?
C14 H14C 0.9800 . ?
C15 C16 1.387(9) . ?
C15 C20 1.402(10) . ?
C16 C17 1.394(11) . ?
C16 C21 1.507(11) . ?
C17 H17 0.9500 . ?
C17 C18 1.377(13) . ?
C18 H18 0.9500 . ?
C18 C19 1.370(13) . ?
C19 H19 0.9500 . ?
C19 C20 1.435(11) . ?
C20 C24 1.521(11) . ?
C21 H21 1.0000 . ?
C21 C22 1.512(11) . ?
C21 C23 1.493(13) . ?
C22 H22A 0.9800 . ?
C22 H22B 0.9800 . ?
C22 H22C 0.9800 . ?
C23 H23A 0.9800 . ?
C23 H23B 0.9800 . ?
C23 H23C 0.9800 . ?
C24 H24 1.0000 . ?
C24 C25 1.526(14) . ?
C24 C26 1.501(14) . ?
C25 H25A 0.9800 . ?
C25 H25B 0.9800 . ?
C25 H25C 0.9800 . ?
C26 H26A 0.9800 . ?
C26 H26B 0.9800 . ?
C26 H26C 0.9800 . ?
C27 C28 1.402(11) . ?
C27 C32 1.408(10) . ?
C28 H28 0.9500 . ?
C28 C29 1.438(12) . ?
C29 H29 0.9500 . ?
C29 C30 1.349(14) . ?
C30 H30 0.9500 . ?
C30 C31 1.315(15) . ?
C31 H31 0.9500 . ?
C31 C32 1.371(12) . ?
C32 H32 0.9500 . ?
C33 C34 1.479(11) . ?
C34 H34A 0.9800 . ?
C34 H34B 0.9800 . ?
C34 H34C 0.9800 . ?
C35 C36 1.449(12) . ?
C36 H36A 0.9800 . ?
C36 H36B 0.9800 . ?
C36 H36C 0.9800 . ?
C37 H37A 0.9900 . ?
C37 H37B 0.9900 . ?
C37 C40 1.488(12) . ?
C38 H38A 0.9900 . ?
C38 H38B 0.9900 . ?
C38 C40 1.526(12) . ?
C39 H39A 0.9900 . ?
C39 H39B 0.9900 . ?
C39 C40 1.524(11) . ?
C40 C41 1.551(10) . ?
C41 H41A 0.9900 . ?
C41 H41B 0.9900 . ?
C41 C42 1.477(15) . ?
C42 H42A 0.9800 . ?
C42 H42B 0.9800 . ?
C42 H42C 0.9800 . ?
F4 C50 1.339(18) . ?
F5 C50 1.301(14) . ?
F6 C50 1.201(15) . ?
F16 C66 1.317(14) . ?
F17 C66 1.337(11) . ?
F18 C66 1.319(11) . ?
C43 C44 1.486(14) . ?
C43 C48 1.413(12) . ?
C43 B1 1.665(12) . ?
C44 H44 0.9500 . ?
C44 C45 1.489(17) . ?
C45 C46 1.422(15) . ?
C45 C49 1.462(16) . ?
C46 H46 0.9500 . ?
C46 C47 1.379(14) . ?
C47 C48 1.466(13) . ?
C47 C50 1.436(16) . ?
C48 H48 0.9500 . ?
C49 F1 1.31(2) . ?
C49 F2 1.334(17) . ?
C49 F3 1.57(2) . ?
C49 F1A 1.42(2) . ?
C49 F2A 1.38(2) . ?
C49 F3A 1.13(2) . ?
C51 C52 1.430(13) . ?
C51 C56 1.475(14) . ?
C51 B1 1.633(12) . ?
C52 H52 0.9500 . ?
C52 C53 1.390(16) . ?
C53 C54 1.44(2) . ?
C53 C57 1.41(2) . ?
C54 H54 0.9500 . ?
C54 C55 1.396(18) . ?
C55 C56 1.418(14) . ?
C55 C58 1.59(2) . ?
C56 H56 0.9500 . ?
C57 F7 1.39(3) . ?
C57 F8 1.22(2) . ?
C57 F9 1.43(3) . ?
C57 F7A 1.23(2) . ?
C57 F8A 1.42(3) . ?
C57 F9A 1.51(3) . ?
C58 F10 1.48(2) . ?
C58 F11 1.13(2) . ?
C58 F12 1.07(2) . ?
C58 F10A 1.24(2) . ?
C58 F11A 1.51(3) . ?
C58 F12A 1.17(2) . ?
C59 C60 1.394(9) . ?
C59 C64 1.396(10) . ?
C59 B1 1.618(10) . ?
C60 H60 0.9500 . ?
C60 C61 1.375(10) . ?
C61 C62 1.392(11) . ?
C61 C65 1.500(11) . ?
C62 H62 0.9500 . ?
C62 C63 1.374(11) . ?
C63 C64 1.396(10) . ?
C63 C66 1.509(12) . ?
C64 H64 0.9500 . ?
C65 F14A 1.263(15) . ?
C65 F15A 1.298(13) . ?
C65 F13 1.422(14) . ?
C65 F14 1.237(18) . ?
C65 F15 1.326(18) . ?
C65 F13A 1.382(19) . ?
C67 C68 1.428(13) . ?
C67 C72 1.415(13) . ?
C67 B1 1.670(11) . ?
C68 H68 0.9500 . ?
C68 C69 1.464(16) . ?
C69 C70 1.342(19) . ?
C69 C73 1.537(19) . ?
C70 H70 0.9500 . ?
C70 C71 1.421(19) . ?
C71 C72 1.434(13) . ?
C71 C74 1.45(2) . ?
C72 H72 0.9500 . ?
C73 F19A 1.49(3) . ?
C73 F20A 1.07(2) . ?
C73 F21A 1.42(3) . ?
C73 F19 1.51(3) . ?
C73 F20 1.382(17) . ?
C73 F21 1.05(2) . ?
C74 F22 1.264(19) . ?
C74 F23 1.39(2) . ?
C74 F24 1.37(2) . ?
C74 F22A 1.245(19) . ?
C74 F23A 1.36(3) . ?
C74 F24A 1.37(2) . ?
F1 F2 1.002(19) . ?
F2 F3 1.687(19) . ?
F8 F9 1.74(2) . ?
F10 F11 1.41(4) . ?
F11 F12 1.63(3) . ?
F1A F2A 1.71(2) . ?
F2A F3A 0.99(2) . ?
F7A F8A 1.70(7) . ?
F7A F9A 1.58(6) . ?
F8A F9A 1.12(3) . ?
F10A F12A 1.65(3) . ?
F13 F14 0.92(3) . ?

loop_
_geom_torsion_atom_site_label_1
_geom_torsion_atom_site_label_2
_geom_torsion_atom_site_label_3
_geom_torsion_atom_site_label_4
_geom_torsion
_geom_torsion_site_symmetry_1
_geom_torsion_site_symmetry_2
_geom_torsion_site_symmetry_3
_geom_torsion_site_symmetry_4
_geom_torsion_publ_flag
Ru1 P1 O1 C39 -176.4(5) . . . . ?
Ru1 P1 O2 C37 178.0(6) . . . . ?
Ru1 P1 O3 C38 -179.0(6) . . . . ?
Ru1 N1 C1 C2 -4.5(8) . . . . ?
Ru1 N1 C15 C16 -81.1(7) . . . . ?
Ru1 N1 C15 C20 93.9(7) . . . . ?
Ru1 N2 C2 C1 9.4(8) . . . . ?
Ru1 N2 C3 C4 -90.9(7) . . . . ?
Ru1 N2 C3 C8 83.9(7) . . . . ?
Ru1 C27 C28 C29 171.3(6) . . . . ?
Ru1 C27 C32 C31 -170.5(6) . . . . ?
P1 O1 C39 C40 -1.6(8) . . . . ?
P1 O2 C37 C40 -1.4(10) . . . . ?
P1 O3 C38 C40 -1.5(10) . . . . ?
O1 P1 O2 C37 -51.7(7) . . . . ?
O1 P1 O3 C38 53.9(7) . . . . ?
O1 C39 C40 C37 -57.8(8) . . . . ?
O1 C39 C40 C38 61.2(8) . . . . ?
O1 C39 C40 C41 -176.3(7) . . . . ?
O2 P1 O1 C39 53.6(6) . . . . ?
O2 P1 O3 C38 -51.0(7) . . . . ?
O2 C37 C40 C38 -58.3(10) . . . . ?
O2 C37 C40 C39 59.6(9) . . . . ?
O2 C37 C40 C41 180.0(7) . . . . ?
O3 P1 O1 C39 -51.8(6) . . . . ?
O3 P1 O2 C37 52.4(7) . . . . ?
O3 C38 C40 C37 59.4(10) . . . . ?
O3 C38 C40 C39 -58.8(9) . . . . ?
O3 C38 C40 C41 178.9(8) . . . . ?
N1 C1 C2 N2 -3.4(10) . . . . ?
N1 C15 C16 C17 175.2(6) . . . . ?
N1 C15 C16 C21 -9.4(10) . . . . ?
N1 C15 C20 C19 -174.8(7) . . . . ?
N1 C15 C20 C24 6.7(11) . . . . ?
N2 C3 C4 C5 171.0(7) . . . . ?
N2 C3 C4 C12 -8.7(11) . . . . ?
N2 C3 C8 C7 -171.9(7) . . . . ?
N2 C3 C8 C9 12.9(11) . . . . ?
C1 N1 C15 C16 107.9(7) . . . . ?
C1 N1 C15 C20 -77.2(8) . . . . ?
C2 N2 C3 C4 89.3(8) . . . . ?
C2 N2 C3 C8 -95.9(8) . . . . ?
C3 N2 C2 C1 -170.7(6) . . . . ?
C3 C4 C5 C6 2.2(14) . . . . ?
C3 C4 C12 C13 -99.0(10) . . . . ?
C3 C4 C12 C14 136.4(9) . . . . ?
C3 C8 C9 C10 102.3(11) . . . . ?
C3 C8 C9 C11 -134.2(9) . . . . ?
C4 C3 C8 C7 2.7(11) . . . . ?
C4 C3 C8 C9 -172.6(8) . . . . ?
C4 C5 C6 C7 0.1(16) . . . . ?
C5 C4 C12 C13 81.3(12) . . . . ?
C5 C4 C12 C14 -43.3(13) . . . . ?
C5 C6 C7 C8 -1.1(17) . . . . ?
C6 C7 C8 C3 -0.2(14) . . . . ?
C6 C7 C8 C9 175.0(10) . . . . ?
C7 C8 C9 C10 -72.7(13) . . . . ?
C7 C8 C9 C11 50.8(13) . . . . ?
C8 C3 C4 C5 -3.6(11) . . . . ?
C8 C3 C4 C12 176.7(8) . . . . ?
C12 C4 C5 C6 -178.1(10) . . . . ?
C15 N1 C1 C2 168.2(6) . . . . ?
C15 C16 C17 C18 -1.1(13) . . . . ?
C15 C16 C21 C22 145.1(7) . . . . ?
C15 C16 C21 C23 -89.7(9) . . . . ?
C15 C20 C24 C25 -135.1(8) . . . . ?
C15 C20 C24 C26 101.6(10) . . . . ?
C16 C15 C20 C19 -0.1(11) . . . . ?
C16 C15 C20 C24 -178.6(7) . . . . ?
C16 C17 C18 C19 1.2(15) . . . . ?
C17 C16 C21 C22 -39.6(10) . . . . ?
C17 C16 C21 C23 85.6(10) . . . . ?
C17 C18 C19 C20 -0.7(15) . . . . ?
C18 C19 C20 C15 0.1(13) . . . . ?
C18 C19 C20 C24 178.8(9) . . . . ?
C19 C20 C24 C25 46.4(10) . . . . ?
C19 C20 C24 C26 -76.9(11) . . . . ?
C20 C15 C16 C17 0.5(11) . . . . ?
C20 C15 C16 C21 175.9(7) . . . . ?
C21 C16 C17 C18 -176.6(8) . . . . ?
C27 C28 C29 C30 -0.3(12) . . . . ?
C28 C27 C32 C31 4.1(11) . . . . ?
C28 C29 C30 C31 4.3(14) . . . . ?
C29 C30 C31 C32 -3.9(15) . . . . ?
C30 C31 C32 C27 -0.4(13) . . . . ?
C32 C27 C28 C29 -3.6(10) . . . . ?
C37 C40 C41 C42 175.2(9) . . . . ?
C38 C40 C41 C42 54.6(11) . . . . ?
C39 C40 C41 C42 -66.0(11) . . . . ?
C43 C44 C45 C46 -6.9(15) . . . . ?
C43 C44 C45 C49 177.3(10) . . . . ?
C44 C43 C48 C47 -3.2(13) . . . . ?
C44 C43 B1 C51 38.6(9) . . . . ?
C44 C43 B1 C59 -85.0(8) . . . . ?
C44 C43 B1 C67 152.7(7) . . . . ?
C44 C45 C46 C47 3.2(19) . . . . ?
C44 C45 C49 F1 -81(2) . . . . ?
C44 C45 C49 F2 -35.1(17) . . . . ?
C44 C45 C49 F3 41.7(16) . . . . ?
C44 C45 C49 F1A -140.3(13) . . . . ?
C44 C45 C49 F2A 137.1(15) . . . . ?
C44 C45 C49 F3A 86(2) . . . . ?
C45 C46 C47 C48 1.6(17) . . . . ?
C45 C46 C47 C50 178.7(11) . . . . ?
C45 C49 F1 F2 73(3) . . . . ?
C45 C49 F2 F1 -133(2) . . . . ?
C45 C49 F2 F3 107.3(12) . . . . ?
C45 C49 F3 F2 -105.2(13) . . . . ?
C45 C49 F1A F2A -111.6(14) . . . . ?
C45 C49 F2A F1A 105.6(15) . . . . ?
C45 C49 F2A F3A -110(3) . . . . ?
C45 C49 F3A F2A 96(2) . . . . ?
C46 C45 C49 F1 103(2) . . . . ?
C46 C45 C49 F2 148.8(14) . . . . ?
C46 C45 C49 F3 -134.5(13) . . . . ?
C46 C45 C49 F1A 43.5(19) . . . . ?
C46 C45 C49 F2A -39(2) . . . . ?
C46 C45 C49 F3A -90(2) . . . . ?
C46 C47 C48 C43 -1.7(14) . . . . ?
C46 C47 C50 F4 32.4(17) . . . . ?
C46 C47 C50 F5 131.9(15) . . . . ?
C46 C47 C50 F6 -82(3) . . . . ?
C48 C43 C44 C45 6.9(13) . . . . ?
C48 C43 B1 C51 -152.9(7) . . . . ?
C48 C43 B1 C59 83.4(8) . . . . ?
C48 C43 B1 C67 -38.8(9) . . . . ?
C48 C47 C50 F4 -150.3(12) . . . . ?
C48 C47 C50 F5 -50.8(19) . . . . ?
C48 C47 C50 F6 96(2) . . . . ?
C49 C45 C46 C47 178.8(12) . . . . ?
C49 F1 F2 F3 51.2(15) . . . . ?
C49 F1A F2A F3A -29(2) . . . . ?
C50 C47 C48 C43 -178.9(9) . . . . ?
C51 C52 C53 C54 1.7(15) . . . . ?
C51 C52 C53 C57 -176.2(15) . . . . ?
C52 C51 C56 C55 -3.6(13) . . . . ?
C52 C51 B1 C43 22.2(11) . . . . ?
C52 C51 B1 C59 136.4(8) . . . . ?
C52 C51 B1 C67 -96.2(9) . . . . ?
C52 C53 C54 C55 -1.8(17) . . . . ?
C52 C53 C57 F7 42(3) . . . . ?
C52 C53 C57 F8 -170(2) . . . . ?
C52 C53 C57 F9 -80(2) . . . . ?
C52 C53 C57 F7A 61(5) . . . . ?
C52 C53 C57 F8A -27(3) . . . . ?
C52 C53 C57 F9A -45(5) . . . . ?
C53 C54 C55 C56 -1.1(17) . . . . ?
C53 C54 C55 C58 177.6(10) . . . . ?
C53 C57 F8 F9 102(3) . . . . ?
C53 C57 F9 F8 -125(2) . . . . ?
C53 C57 F7A F8A -101(4) . . . . ?
C53 C57 F7A F9A -146(4) . . . . ?
C53 C57 F8A F7A 123(2) . . . . ?
C53 C57 F8A F9A -166(3) . . . . ?
C53 C57 F9A F7A 122(5) . . . . ?
C53 C57 F9A F8A 26(5) . . . . ?
C54 C53 C57 F7 -136(2) . . . . ?
C54 C53 C57 F8 12(3) . . . . ?
C54 C53 C57 F9 102.2(19) . . . . ?
C54 C53 C57 F7A -118(5) . . . . ?
C54 C53 C57 F8A 155(2) . . . . ?
C54 C53 C57 F9A 137(4) . . . . ?
C54 C55 C56 C51 3.6(15) . . . . ?
C54 C55 C58 F10 75(2) . . . . ?
C54 C55 C58 F11 140.7(18) . . . . ?
C54 C55 C58 F12 -117(2) . . . . ?
C54 C55 C58 F10A 36(2) . . . . ?
C54 C55 C58 F11A 166(3) . . . . ?
C54 C55 C58 F12A -57(2) . . . . ?
C55 C58 F10 F11 102.1(15) . . . . ?
C55 C58 F11 F10 -94.4(19) . . . . ?
C55 C58 F11 F12 112(2) . . . . ?
C55 C58 F12 F11 -108.7(15) . . . . ?
C55 C58 F10A F12A -115.2(19) . . . . ?
C55 C58 F12A F10A 106(2) . . . . ?
C56 C51 C52 C53 1.1(14) . . . . ?
C56 C51 B1 C43 -164.6(7) . . . . ?
C56 C51 B1 C59 -50.3(10) . . . . ?
C56 C51 B1 C67 77.0(9) . . . . ?
C56 C55 C58 F10 -106.0(19) . . . . ?
C56 C55 C58 F11 -40(2) . . . . ?
C56 C55 C58 F12 62(3) . . . . ?
C56 C55 C58 F10A -144.8(19) . . . . ?
C56 C55 C58 F11A -15(3) . . . . ?
C56 C55 C58 F12A 121.8(19) . . . . ?
C57 C53 C54 C55 176.4(14) . . . . ?
C57 F7A F8A F9A -90(3) . . . . ?
C57 F7A F9A F8A 66(3) . . . . ?
C57 F8A F9A F7A -48(2) . . . . ?
C58 C55 C56 C51 -175.1(9) . . . . ?
C58 F10 F11 F12 17.9(18) . . . . ?
C59 C60 C61 C62 -0.3(13) . . . . ?
C59 C60 C61 C65 -178.0(8) . . . . ?
C60 C59 C64 C63 0.0(12) . . . . ?
C60 C59 B1 C43 -80.6(9) . . . . ?
C60 C59 B1 C51 157.7(8) . . . . ?
C60 C59 B1 C67 37.3(10) . . . . ?
C60 C61 C62 C63 -0.5(13) . . . . ?
C60 C61 C65 F14A 127.5(17) . . . . ?
C60 C61 C65 F15A -13.1(17) . . . . ?
C60 C61 C65 F13 -118.6(11) . . . . ?
C60 C61 C65 F14 -77(2) . . . . ?
C60 C61 C65 F15 52.7(18) . . . . ?
C60 C61 C65 F13A 161(2) . . . . ?
C61 C62 C63 C64 1.1(14) . . . . ?
C61 C62 C63 C66 -175.3(9) . . . . ?
C61 C65 F13 F14 115(2) . . . . ?
C61 C65 F14 F13 -81(2) . . . . ?
C62 C61 C65 F14A -50.2(19) . . . . ?
C62 C61 C65 F15A 169.2(14) . . . . ?
C62 C61 C65 F13 63.6(12) . . . . ?
C62 C61 C65 F14 105(2) . . . . ?
C62 C61 C65 F15 -125.0(16) . . . . ?
C62 C61 C65 F13A -17(2) . . . . ?
C62 C63 C64 C59 -0.9(13) . . . . ?
C62 C63 C66 F16 88.5(11) . . . . ?
C62 C63 C66 F17 -32.3(14) . . . . ?
C62 C63 C66 F18 -152.0(10) . . . . ?
C64 C59 C60 C61 0.6(11) . . . . ?
C64 C59 B1 C43 90.3(8) . . . . ?
C64 C59 B1 C51 -31.4(10) . . . . ?
C64 C59 B1 C67 -151.8(7) . . . . ?
C64 C63 C66 F16 -88.0(11) . . . . ?
C64 C63 C66 F17 151.3(9) . . . . ?
C64 C63 C66 F18 31.6(15) . . . . ?
C65 C61 C62 C63 177.2(9) . . . . ?
C66 C63 C64 C59 175.5(9) . . . . ?
C67 C68 C69 C70 -3.2(16) . . . . ?
C67 C68 C69 C73 -179.0(9) . . . . ?
C68 C67 C72 C71 5.7(13) . . . . ?
C68 C67 B1 C43 -33.6(9) . . . . ?
C68 C67 B1 C51 87.1(9) . . . . ?
C68 C67 B1 C59 -145.7(7) . . . . ?
C68 C69 C70 C71 1.6(19) . . . . ?
C68 C69 C73 F19A 56(3) . . . . ?
C68 C69 C73 F20A -76(2) . . . . ?
C68 C69 C73 F21A 159.1(17) . . . . ?
C68 C69 C73 F19 -31.6(19) . . . . ?
C68 C69 C73 F20 -133.8(14) . . . . ?
C68 C69 C73 F21 88(3) . . . . ?
C69 C70 C71 C72 4.0(18) . . . . ?
C69 C70 C71 C74 172.4(14) . . . . ?
C70 C69 C73 F19A -120(2) . . . . ?
C70 C69 C73 F20A 109(2) . . . . ?
C70 C69 C73 F21A -17(2) . . . . ?
C70 C69 C73 F19 152.4(18) . . . . ?
C70 C69 C73 F20 50(2) . . . . ?
C70 C69 C73 F21 -88(3) . . . . ?
C70 C71 C72 C67 -7.5(15) . . . . ?
C70 C71 C74 F22 -60(2) . . . . ?
C70 C71 C74 F23 86.8(19) . . . . ?
C70 C71 C74 F24 -172.9(17) . . . . ?
C70 C71 C74 F22A -2(3) . . . . ?
C70 C71 C74 F23A -154(3) . . . . ?
C70 C71 C74 F24A 120(2) . . . . ?
C72 C67 C68 C69 -0.7(13) . . . . ?
C72 C67 B1 C43 155.6(8) . . . . ?
C72 C67 B1 C51 -83.7(9) . . . . ?
C72 C67 B1 C59 43.5(10) . . . . ?
C72 C71 C74 F22 108(2) . . . . ?
C72 C71 C74 F23 -104.5(18) . . . . ?
C72 C71 C74 F24 -4(2) . . . . ?
C72 C71 C74 F22A 167(2) . . . . ?
C72 C71 C74 F23A 15(4) . . . . ?
C72 C71 C74 F24A -71(2) . . . . ?
C73 C69 C70 C71 177.0(10) . . . . ?
C74 C71 C72 C67 -175.6(12) . . . . ?
B1 C43 C44 C45 174.1(7) . . . . ?
B1 C43 C48 C47 -170.0(7) . . . . ?
B1 C51 C52 C53 173.8(8) . . . . ?
B1 C51 C56 C55 -176.8(8) . . . . ?
B1 C59 C60 C61 172.0(7) . . . . ?
B1 C59 C64 C63 -171.6(7) . . . . ?
B1 C67 C68 C69 -171.0(8) . . . . ?
B1 C67 C72 C71 175.9(8) . . . . ?
F1 C49 F2 F3 -120(2) . . . . ?
F1 C49 F3 F2 37.7(9) . . . . ?
F1 F2 F3 C49 -55(2) . . . . ?
F3 C49 F1 F2 -55.3(18) . . . . ?
F3 C49 F2 F1 120(2) . . . . ?
F7 C57 F8 F9 -113(3) . . . . ?
F7 C57 F9 F8 116.3(19) . . . . ?
F10 C58 F11 F12 -153(2) . . . . ?
F10 C58 F12 F11 48(4) . . . . ?
F10 F11 F12 C58 -26(2) . . . . ?
F12 C58 F10 F11 -56(4) . . . . ?
F12 C58 F11 F10 153(2) . . . . ?
F1A C49 F2A F3A 144(3) . . . . ?
F1A C49 F3A F2A -37(3) . . . . ?
F1A F2A F3A C49 28(2) . . . . ?
F3A C49 F1A F2A 26.5(19) . . . . ?
F3A C49 F2A F1A -144(3) . . . . ?
F7A C57 F8A F9A 71(3) . . . . ?
F7A C57 F9A F8A -96(4) . . . . ?
F7A F8A F9A C57 48(2) . . . . ?
F8A C57 F7A F9A -45(2) . . . . ?
F8A C57 F9A F7A 96(4) . . . . ?
F8A F7A F9A C57 -66(3) . . . . ?
F9A C57 F7A F8A 45(2) . . . . ?
F9A C57 F8A F7A -71(3) . . . . ?
F9A F7A F8A C57 90(3) . . . . ?
F11A C58 F10A F12A 106(2) . . . . ?
F11A C58 F12A F10A -109(3) . . . . ?
F15 C65 F13 F14 -52(3) . . . . ?
F15 C65 F14 F13 148.3(19) . . . . ?
